data_7236939
loop_
_publ_author_name
'Godoy, Agust\'in A.'
'Gomez, Germ\'an E.'
'Kaczmarek, Anna M.'
'Van Deun, Rik'
'Furlong, Octavio J.'
'G\'andara, Felipe'
'Monge, Mar\'ia A.'
'Bernini, Mar\'ia C.'
'Narda, Griselda E.'

_publ_section_title
;
 Sensing properties, energy transfer mechanism and tuneable particle size
 processing of luminescent two-dimensional rare earth coordination
 networks
;
_journal_issue 47
_journal_name_full 'Journal of Materials Chemistry C'
_journal_page_first 12409
_journal_paper_doi 10.1039/C7TC04006G
_journal_volume 5
_journal_year 2017
_chemical_formula_moiety '[Ho(C7H4O3)(C4H4O4)0.5(H2O)]'
_chemical_formula_sum 'C18 H16 Ho2 O12'
_chemical_formula_weight 754.17
_chemical_name_systematic 'Holmium salicylate succinate coordination network'
_space_group_crystal_system monoclinic
_space_group_IT_number 14
_space_group_name_Hall '-P 2ybc'
_space_group_name_H-M_alt 'P 1 21/c 1'
_atom_sites_solution_hydrogens mixed
_atom_sites_solution_primary direct
_audit_creation_date 2017-08-11
_audit_creation_method
;
Olex2 1.2
(compiled 2017.03.28 svn.r3405 for OlexSys, GUI svn.r5337)
;
_audit_update_record
;
2017-08-30 deposited with the CCDC.
2017-10-20 downloaded from the CCDC.
;
_cell_angle_alpha 90
_cell_angle_beta 92.280(4)
_cell_angle_gamma 90
_cell_formula_units_Z 2
_cell_length_a 21.127(6)
_cell_length_b 6.0937(16)
_cell_length_c 7.625(2)
_cell_measurement_reflns_used 890
_cell_measurement_temperature 296(2)
_cell_measurement_theta_max 22.17
_cell_measurement_theta_min 2.89
_cell_volume 980.9(5)
_computing_molecular_graphics 'Olex2 (Dolomanov et al., 2009)'
_computing_publication_material 'Olex2 (Dolomanov et al., 2009)'
_computing_structure_refinement 'XL (Sheldrick, 2008)'
_computing_structure_solution 'ShelXS (Sheldrick, 2008)'
_diffrn_ambient_temperature 296.15
_diffrn_measured_fraction_theta_full 0.989
_diffrn_measured_fraction_theta_max 0.989
_diffrn_measurement_device_type 'Bruker APEX-II CCD'
_diffrn_measurement_method '\f and \w scans'
_diffrn_radiation_type MoK\a
_diffrn_radiation_wavelength 0.71073
_diffrn_reflns_av_R_equivalents 0.1456
_diffrn_reflns_av_unetI/netI 0.1683
_diffrn_reflns_Laue_measured_fraction_full 0.989
_diffrn_reflns_Laue_measured_fraction_max 0.989
_diffrn_reflns_limit_h_max 24
_diffrn_reflns_limit_h_min -24
_diffrn_reflns_limit_k_max 7
_diffrn_reflns_limit_k_min -7
_diffrn_reflns_limit_l_max 8
_diffrn_reflns_limit_l_min -8
_diffrn_reflns_number 5844
_diffrn_reflns_point_group_measured_fraction_full 0.989
_diffrn_reflns_point_group_measured_fraction_max 0.989
_diffrn_reflns_theta_full 24.688
_diffrn_reflns_theta_max 24.688
_diffrn_reflns_theta_min 0.965
_diffrn_standards_number 0
_exptl_absorpt_coefficient_mu 8.076
_exptl_absorpt_correction_T_max 0.5633
_exptl_absorpt_correction_T_min 0.3609
_exptl_absorpt_correction_type multi-scan
_exptl_absorpt_process_details
'SADABS-2016/2 (Bruker,2016/2) was used for absorption correction. wR2(int) was 0.1207 before and 0.0738 after correction. The Ratio of minimum to maximum transmission is 0.6384. The \l/2 correction factor is Not present.'
_exptl_crystal_colour pale-orange
_exptl_crystal_density_diffrn 2.554
_exptl_crystal_description plate-like
_exptl_crystal_F_000 708
_exptl_crystal_preparation Luminescent
_exptl_crystal_recrystallization_method hydrothermal
_exptl_crystal_size_max 0.04
_exptl_crystal_size_mid 0.04
_exptl_crystal_size_min 0.02
_refine_diff_density_max 3.616
_refine_diff_density_min -1.864
_refine_diff_density_rms 0.514
_refine_ls_extinction_coef 0.018(2)
_refine_ls_extinction_expression Fc^*^=kFc[1+0.001xFc^2^\l^3^/sin(2\q)]^-1/4^
_refine_ls_extinction_method 'SHELXL-2014/7 (Sheldrick 2014'
_refine_ls_goodness_of_fit_ref 1.109
_refine_ls_hydrogen_treatment constr
_refine_ls_matrix_type full
_refine_ls_number_parameters 147
_refine_ls_number_reflns 1648
_refine_ls_number_restraints 60
_refine_ls_restrained_S_all 1.089
_refine_ls_R_factor_all 0.1573
_refine_ls_R_factor_gt 0.0947
_refine_ls_shift/su_max 0.000
_refine_ls_shift/su_mean 0.000
_refine_ls_structure_factor_coef Fsqd
_refine_ls_weighting_details 'w=1/[\s^2^(Fo^2^)+(0.1278P)^2^] where P=(Fo^2^+2Fc^2^)/3'
_refine_ls_weighting_scheme calc
_refine_ls_wR_factor_gt 0.2031
_refine_ls_wR_factor_ref 0.2452
_reflns_Friedel_coverage 0.000
_reflns_number_gt 1068
_reflns_number_total 1648
_reflns_threshold_expression 'I > 2\s(I)'
_cod_data_source_file c7tc04006g2.cif
_cod_data_source_block 5_a
_cod_database_code 7236939
_shelx_shelxl_version_number 2014/7
_shelx_space_group_comment
;
The symmetry employed for this shelxl refinement is uniquely defined
by the following loop, which should always be used as a source of
symmetry information in preference to the above space-group names.
They are only intended as comments.
;
_shelx_estimated_absorpt_t_max 0.855
_shelx_estimated_absorpt_t_min 0.738
_olex2_refinement_description
;
1. Fixed Uiso
 At 1.2 times of:
  All C(H) groups, All C(H,H) groups
 At 1.5 times of:
  All O(H,H) groups
2. Uiso/Uaniso restraints and constraints
C00B \\sim C00C \\sim C3 \\sim C00G \\sim C009 \\sim C007: within 2A with sigma
of 0.00051 and sigma for terminal atoms of 0.00051
Uanis(O008) \\sim Ueq, Uanis(O00F) \\sim Ueq, Uanis(C006) \\sim Ueq, Uanis(C4)
\\sim Ueq: with sigma of 0.008 and sigma for terminal atoms of 0.01
3.a Rotating group:
 O00F(H00A,H00B)
3.b Secondary CH2 refined with riding coordinates:
 C0AA(H0AA,H0AB)
3.c Aromatic/amide H refined with riding coordinates:
 C009(H009), C00C(H00C), C00G(H00G), C3(H3)
;
_olex2_submission_original_sample_id Ho_Saly_Suc
_olex2_submission_special_instructions 'No special instructions were received'

loop_
_space_group_symop_operation_xyz
'x, y, z'
'-x, y+1/2, -z+1/2'
'-x, -y, -z'
'x, -y-1/2, z-1/2'

loop_
_atom_site_label
_atom_site_type_symbol
_atom_site_fract_x
_atom_site_fract_y
_atom_site_fract_z
_atom_site_U_iso_or_equiv
_atom_site_adp_type
_atom_site_occupancy
_atom_site_site_symmetry_order
_atom_site_calc_flag
_atom_site_refinement_flags_posn
_atom_site_refinement_flags_adp
Ho01 Ho 0.80665(7) 0.72408(19) 0.19002(17) 0.0212(7) Uani 1 1 d . .
O002 O 0.7486(10) -0.189(3) 0.431(3) 0.030(5) Uani 1 1 d . .
O003 O 0.7907(9) 0.107(3) 0.202(3) 0.030(5) Uani 1 1 d . .
O005 O 0.7449(10) 0.416(3) 0.242(2) 0.033(5) Uani 1 1 d . .
C006 C 0.7446(15) 0.210(5) 0.253(4) 0.027(7) Uani 1 1 d . U
C007 C 0.6874(14) 0.098(5) 0.314(4) 0.029(2) Uani 1 1 d . U
O008 O 0.9148(9) 0.602(3) 0.697(3) 0.029(5) Uani 1 1 d . U
C009 C 0.6264(14) 0.189(5) 0.274(4) 0.029(2) Uani 1 1 d . U
H009 H 0.6232 0.3216 0.2136 0.035 Uiso 1 1 calc R .
C00B C 0.6899(14) -0.096(5) 0.397(4) 0.029(2) Uani 1 1 d . U
C00C C 0.6354(14) -0.200(5) 0.456(4) 0.029(2) Uani 1 1 d . U
H00C H 0.6381 -0.3195 0.5323 0.035 Uiso 1 1 calc R .
O00F O 0.8657(9) 0.426(3) 0.067(2) 0.022(5) Uani 1 1 d . U
H00A H 0.8554 0.2737 0.1113 0.034 Uiso 1 1 d GR .
H00B H 0.9136 0.4316 0.0873 0.034 Uiso 1 1 d GR .
C00G C 0.5734(15) 0.087(5) 0.321(4) 0.029(2) Uani 1 1 d . U
H00G H 0.5341 0.1536 0.3023 0.035 Uiso 1 1 calc R .
O00H O 0.8622(10) 0.614(3) 0.441(2) 0.031(5) Uani 1 1 d . .
C3 C 0.5783(15) -0.118(5) 0.397(4) 0.029(2) Uani 1 1 d . U
H3 H 0.5419 -0.2021 0.4088 0.035 Uiso 1 1 calc R .
C0AA C 0.9707(14) 0.502(6) 0.433(4) 0.048(10) Uani 1 1 d . .
H0AA H 0.9777 0.6057 0.3394 0.057 Uiso 1 1 calc R .
H0AB H 0.9637 0.3578 0.3822 0.057 Uiso 1 1 calc R .
C4 C 0.9139(15) 0.571(5) 0.537(4) 0.032(8) Uani 1 1 d . U

loop_
_atom_site_aniso_label
_atom_site_aniso_U_11
_atom_site_aniso_U_22
_atom_site_aniso_U_33
_atom_site_aniso_U_23
_atom_site_aniso_U_13
_atom_site_aniso_U_12
Ho01 0.0286(10) 0.0182(9) 0.0171(8) -0.0007(6) 0.0056(5) -0.0011(7)
O002 0.033(13) 0.015(10) 0.043(13) -0.008(9) 0.004(10) -0.001(9)
O003 0.040(15) 0.012(10) 0.039(13) -0.001(9) 0.014(11) -0.009(9)
O005 0.049(15) 0.043(14) 0.007(10) -0.007(9) 0.005(10) -0.006(11)
C006 0.031(10) 0.027(10) 0.025(9) -0.004(7) 0.005(7) 0.002(7)
C007 0.028(5) 0.025(4) 0.033(4) -0.006(4) -0.008(4) -0.002(4)
O008 0.031(8) 0.034(8) 0.023(8) 0.000(6) 0.008(6) 0.003(6)
C009 0.028(5) 0.025(4) 0.033(4) -0.006(4) -0.008(4) -0.002(4)
C00B 0.028(5) 0.025(4) 0.033(4) -0.006(4) -0.008(4) -0.002(4)
C00C 0.028(5) 0.026(4) 0.033(4) -0.006(4) -0.008(4) -0.002(4)
O00F 0.019(8) 0.023(8) 0.024(8) -0.005(7) -0.011(7) 0.009(7)
C00G 0.028(5) 0.026(4) 0.033(4) -0.006(4) -0.008(4) -0.002(4)
O00H 0.044(14) 0.040(13) 0.011(10) -0.001(9) 0.008(10) 0.000(11)
C3 0.028(5) 0.026(4) 0.033(4) -0.006(4) -0.008(4) -0.002(4)
C0AA 0.04(2) 0.06(2) 0.05(2) 0.019(18) 0.007(18) 0.023(19)
C4 0.030(10) 0.034(10) 0.032(10) -0.002(7) -0.001(7) -0.001(7)

loop_
_atom_type_symbol
_atom_type_description
_atom_type_scat_dispersion_real
_atom_type_scat_dispersion_imag
_atom_type_scat_source
C C 0.0033 0.0016 'International Tables Vol C Tables 4.2.6.8 and 6.1.1.4'
H H 0.0000 0.0000 'International Tables Vol C Tables 4.2.6.8 and 6.1.1.4'
Ho Ho -0.2175 4.6783 'International Tables Vol C Tables 4.2.6.8 and 6.1.1.4'
O O 0.0106 0.0060 'International Tables Vol C Tables 4.2.6.8 and 6.1.1.4'

loop_
_geom_angle_atom_site_label_1
_geom_angle_atom_site_label_2
_geom_angle_atom_site_label_3
_geom_angle
_geom_angle_site_symmetry_1
_geom_angle_site_symmetry_3
Ho01 Ho01 Ho01 170.53(7) 4_576 4_575
O002 Ho01 Ho01 34.0(5) 4_565 4_575
O002 Ho01 Ho01 147.6(5) 4_565 4_576
O002 Ho01 Ho01 33.6(5) 1_565 4_576
O002 Ho01 Ho01 142.7(5) 1_565 4_575
O002 Ho01 O002 115.1(9) 4_565 1_565
O002 Ho01 O003 93.0(7) 4_565 1_565
O002 Ho01 O003 70.3(6) 1_565 1_565
O002 Ho01 O005 77.7(7) 4_565 .
O002 Ho01 O005 74.5(6) 1_565 .
O002 Ho01 O008 120.7(6) 4_565 4_575
O002 Ho01 O008 113.4(6) 1_565 4_575
O002 Ho01 O00F 141.2(6) 1_565 .
O002 Ho01 O00F 82.1(6) 4_565 .
O002 Ho01 O00H 68.3(7) 4_565 4_575
O002 Ho01 O00H 157.7(7) 4_565 .
O002 Ho01 O00H 143.2(7) 1_565 4_575
O002 Ho01 C4 132.5(8) 1_565 4_575
O002 Ho01 C4 95.4(8) 4_565 4_575
O003 Ho01 Ho01 82.8(5) 1_565 4_576
O003 Ho01 Ho01 87.8(5) 1_565 4_575
O003 Ho01 O008 73.4(7) 1_565 4_575
O003 Ho01 O00F 146.7(7) 1_565 .
O003 Ho01 O00H 73.0(6) 1_565 4_575
O003 Ho01 C4 72.7(8) 1_565 4_575
O005 Ho01 Ho01 104.9(4) . 4_575
O005 Ho01 Ho01 82.9(4) . 4_576
O005 Ho01 O003 135.2(7) . 1_565
O005 Ho01 O008 148.2(7) . 4_575
O005 Ho01 O00F 76.1(7) . .
O005 Ho01 O00H 137.4(6) . 4_575
O005 Ho01 C4 150.9(8) . 4_575
O008 Ho01 Ho01 87.1(4) 4_575 4_575
O008 Ho01 Ho01 88.9(4) 4_575 4_576
O008 Ho01 C4 25.3(7) 4_575 4_575
O00F Ho01 Ho01 69.8(4) . 4_575
O00F Ho01 Ho01 118.0(4) . 4_576
O00F Ho01 O008 80.9(6) . 4_575
O00F Ho01 O00H 74.6(6) . 4_575
O00F Ho01 C4 75.0(7) . 4_575
O00H Ho01 Ho01 38.4(5) . 4_576
O00H Ho01 Ho01 35.3(5) 4_575 4_575
O00H Ho01 Ho01 138.6(5) 4_575 4_576
O00H Ho01 Ho01 146.2(5) . 4_575
O00H Ho01 O002 71.0(7) . 1_565
O00H Ho01 O003 109.0(7) . 1_565
O00H Ho01 O005 84.0(7) . .
O00H Ho01 O008 71.0(7) . 4_575
O00H Ho01 O008 52.4(7) 4_575 4_575
O00H Ho01 O00F 81.3(6) . .
O00H Ho01 O00H 120.8(9) . 4_575
O00H Ho01 C4 27.2(7) 4_575 4_575
O00H Ho01 C4 94.6(8) . 4_575
C4 Ho01 Ho01 113.6(6) 4_575 4_576
C4 Ho01 Ho01 61.8(6) 4_575 4_575
Ho01 O002 Ho01 112.4(8) 4_566 1_545
C00B O002 Ho01 130.3(18) . 4_566
C00B O002 Ho01 116.5(18) . 1_545
C006 O003 Ho01 128.9(18) . 1_545
C006 O005 Ho01 145(2) . .
O003 C006 O005 119(3) . .
O003 C006 C007 122(3) . .
O005 C006 C007 119(3) . .
C009 C007 C006 120(3) . .
C00B C007 C006 123(3) . .
C00B C007 C009 117(3) . .
C4 O008 Ho01 93.8(19) . 4_576
C007 C009 H009 119.3 . .
C00G C009 C007 121(3) . .
C00G C009 H009 119.3 . .
O002 C00B C00C 120(3) . .
C007 C00B O002 118(3) . .
C007 C00B C00C 122(3) . .
C00B C00C H00C 121.5 . .
C3 C00C C00B 117(3) . .
C3 C00C H00C 121.5 . .
Ho01 O00F H00A 116.0 . .
Ho01 O00F H00B 116.3 . .
H00A O00F H00B 101.9 . .
C009 C00G H00G 120.5 . .
C009 C00G C3 119(3) . .
C3 C00G H00G 120.5 . .
Ho01 O00H Ho01 106.2(8) . 4_576
C4 O00H Ho01 93.6(17) . 4_576
C4 O00H Ho01 154.4(19) . .
C00C C3 C00G 121(3) . .
C00C C3 H3 119.4 . .
C00G C3 H3 119.4 . .
C0AA C0AA H0AA 110.4 3_766 .
C0AA C0AA H0AB 110.4 3_766 .
H0AA C0AA H0AB 108.6 . .
C4 C0AA C0AA 107(3) . 3_766
C4 C0AA H0AA 110.4 . .
C4 C0AA H0AB 110.4 . .
O008 C4 Ho01 60.8(16) . 4_576
O008 C4 O00H 120(3) . .
O008 C4 C0AA 125(3) . .
O00H C4 Ho01 59.2(14) . 4_576
O00H C4 C0AA 115(3) . .
C0AA C4 Ho01 169(2) . 4_576

loop_
_geom_bond_atom_site_label_1
_geom_bond_atom_site_label_2
_geom_bond_distance
_geom_bond_site_symmetry_2
Ho01 Ho01 3.8254(11) 4_575
Ho01 Ho01 3.8254(11) 4_576
Ho01 O002 2.29(2) 4_565
Ho01 O002 2.31(2) 1_565
Ho01 O003 2.363(18) 1_565
Ho01 O005 2.33(2) .
Ho01 O008 2.52(2) 4_575
Ho01 O00F 2.414(17) .
Ho01 O00H 2.477(18) 4_575
Ho01 O00H 2.30(2) .
Ho01 C4 2.88(3) 4_575
O002 Ho01 2.29(2) 4_566
O002 Ho01 2.31(2) 1_545
O002 C00B 1.38(3) .
O003 Ho01 2.363(18) 1_545
O003 C006 1.23(3) .
O005 C006 1.25(3) .
C006 C007 1.48(4) .
C007 C009 1.43(4) .
C007 C00B 1.35(4) .
O008 Ho01 2.52(2) 4_576
O008 C4 1.23(3) .
C009 H009 0.9300 .
C009 C00G 1.34(4) .
C00B C00C 1.40(4) .
C00C H00C 0.9300 .
C00C C3 1.37(4) .
O00F H00A 1.0144 .
O00F H00B 1.0178 .
C00G H00G 0.9300 .
C00G C3 1.38(4) .
O00H Ho01 2.477(18) 4_576
O00H C4 1.32(3) .
C3 H3 0.9300 .
C0AA C0AA 1.57(6) 3_766
C0AA H0AA 0.9700 .
C0AA H0AB 0.9700 .
C0AA C4 1.52(4) .
C4 Ho01 2.88(3) 4_576
